data_4350362
loop_
_publ_author_name
'Galet, Ana'
'Gaspar, Ana Bel\'en'
'Mu\~noz, M Carmen'
'Levchenko, Georgii'
'Real, Jos\'e Antonio'

_publ_section_title
;
 Pressure effect and crystal structure reinvestigations on the spin
 crossover system: [Fe(bt)2(NCS)2] (bt = 2,2'-bithiazoline) polymorphs A
 and B.
;
_journal_issue 24
_journal_name_full 'Inorganic chemistry'
_journal_page_first 9670
_journal_page_last 9679
_journal_paper_doi 10.1021/ic060729u
_journal_volume 45
_journal_year 2006
_chemical_formula_sum 'C14 H16 Fe N6 S6'
_chemical_formula_weight 516.54
_space_group_IT_number 15
_space_group_name_Hall '-C 2yc'
_space_group_name_H-M_alt 'C 1 2/c 1'
_symmetry_cell_setting monoclinic
_symmetry_space_group_name_H-M 'C 1 2/c 1'
_atom_sites_solution_hydrogens geom
_atom_sites_solution_primary direct
_atom_sites_solution_secondary difmap
_audit_creation_method SHELXL-97
_cell_angle_alpha 90.00
_cell_angle_beta 117.439(2)
_cell_angle_gamma 90.00
_cell_formula_units_Z 4
_cell_length_a 18.7470(8)
_cell_length_b 10.7970(5)
_cell_length_c 11.6000(5)
_cell_measurement_temperature 293(2)
_cell_volume 2083.83(16)
_computing_cell_refinement 'HKL DENZO'
_computing_data_collection COLLECT
_computing_data_reduction 'HKL DENZO and SCALEPACK'
_computing_structure_refinement 'SHELXL-97 (Sheldrick, 1997)'
_computing_structure_solution SHELXS-97
_diffrn_ambient_temperature 293(2)
_diffrn_measured_fraction_theta_full 0.990
_diffrn_measured_fraction_theta_max 0.990
_diffrn_radiation_monochromator graphite
_diffrn_radiation_source 'fine-focus sealed tube'
_diffrn_radiation_type MoK\a
_diffrn_radiation_wavelength 0.71073
_diffrn_reflns_av_R_equivalents 0.0202
_diffrn_reflns_av_sigmaI/netI 0.0321
_diffrn_reflns_limit_h_max 24
_diffrn_reflns_limit_h_min -24
_diffrn_reflns_limit_k_max 14
_diffrn_reflns_limit_k_min -14
_diffrn_reflns_limit_l_max 14
_diffrn_reflns_limit_l_min -15
_diffrn_reflns_number 4441
_diffrn_reflns_theta_full 27.47
_diffrn_reflns_theta_max 27.47
_diffrn_reflns_theta_min 2.25
_exptl_absorpt_coefficient_mu 1.338
_exptl_crystal_density_diffrn 1.646
_exptl_crystal_density_method 'not measured'
_exptl_crystal_F_000 1056
_refine_diff_density_max 0.975
_refine_diff_density_min -0.606
_refine_diff_density_rms '0.063 </PRE></BODY></HTML>'
_refine_ls_extinction_method none
_refine_ls_goodness_of_fit_ref 0.697
_refine_ls_hydrogen_treatment mixed
_refine_ls_matrix_type full
_refine_ls_number_parameters 124
_refine_ls_number_reflns 2355
_refine_ls_number_restraints 0
_refine_ls_restrained_S_all 0.697
_refine_ls_R_factor_all 0.0367
_refine_ls_R_factor_gt 0.0285
_refine_ls_shift/su_max 0.001
_refine_ls_shift/su_mean 0.000
_refine_ls_structure_factor_coef Fsqd
_refine_ls_weighting_details 'calc w=1/[\s^2^(Fo^2^)+(0.0582P)^2^+9.5354P] where P=(Fo^2^+2Fc^2^)/3'
_refine_ls_weighting_scheme calc
_refine_ls_wR_factor_gt 0.0713
_refine_ls_wR_factor_ref 0.0784
_reflns_number_gt 2050
_reflns_number_total 2355
_reflns_threshold_expression &gt;2sigma(I)
_cod_data_source_file ic060729usi20060919_022038.cif
_cod_data_source_block ja275
_cod_original_sg_symbol_H-M C2/c
_cod_database_code 4350362

loop_
_symmetry_equiv_pos_as_xyz
'x, y, z'
'-x, y, -z+1/2'
'x+1/2, y+1/2, z'
'-x+1/2, y+1/2, -z+1/2'
'-x, -y, -z'
'x, -y, z-1/2'
'-x+1/2, -y+1/2, -z'
'x+1/2, -y+1/2, z-1/2'

loop_
_atom_site_label
_atom_site_type_symbol
_atom_site_fract_x
_atom_site_fract_y
_atom_site_fract_z
_atom_site_U_iso_or_equiv
_atom_site_adp_type
_atom_site_occupancy
_atom_site_symmetry_multiplicity
_atom_site_calc_flag
_atom_site_refinement_flags
Fe1 Fe 0.5000 0.34774(4) 0.2500 0.01564(11) Uani 1 2 d S
S1 S 0.67145(3) 0.07086(5) 0.56330(5) 0.02226(13) Uani 1 1 d .
S3 S 0.30784(3) 0.64908(5) 0.23588(6) 0.02947(15) Uani 1 1 d .
S2 S 0.50772(3) 0.14331(5) 0.60580(5) 0.02186(13) Uani 1 1 d .
N2 N 0.48782(10) 0.30498(16) 0.42552(16) 0.0184(3) Uani 1 1 d .
N3 N 0.40902(11) 0.47817(17) 0.20341(18) 0.0239(4) Uani 1 1 d .
N1 N 0.59007(10) 0.20018(16) 0.35157(16) 0.0187(3) Uani 1 1 d .
C4 C 0.53010(11) 0.21297(18) 0.49071(18) 0.0172(4) Uani 1 1 d .
C6 C 0.42916(13) 0.3428(2) 0.4704(2) 0.0239(4) Uani 1 1 d .
H6A H 0.3783 0.3629 0.3962 0.041(3) Uiso 1 1 calc R
H6B H 0.4485 0.4162 0.5243 0.041(3) Uiso 1 1 calc R
C7 C 0.36676(12) 0.54912(19) 0.21735(19) 0.0195(4) Uani 1 1 d .
C3 C 0.65941(13) 0.1535(2) 0.3373(2) 0.0230(4) Uani 1 1 d .
H3A H 0.6983 0.2194 0.3554 0.041(3) Uiso 1 1 calc R
H3B H 0.6418 0.1255 0.2489 0.041(3) Uiso 1 1 calc R
C1 C 0.59312(11) 0.16642(18) 0.45940(19) 0.0167(4) Uani 1 1 d .
C2 C 0.69837(14) 0.0461(2) 0.4317(2) 0.0272(5) Uani 1 1 d .
H2A H 0.7563 0.0472 0.4650 0.041(3) Uiso 1 1 calc R
H2B H 0.6778 -0.0327 0.3892 0.041(3) Uiso 1 1 calc R
C5 C 0.41706(17) 0.2397(2) 0.5471(3) 0.0389(6) Uani 1 1 d .
H5A H 0.3697 0.1916 0.4925 0.041(3) Uiso 1 1 calc R
H5B H 0.4106 0.2728 0.6195 0.041(3) Uiso 1 1 calc R

loop_
_atom_site_aniso_label
_atom_site_aniso_U_11
_atom_site_aniso_U_22
_atom_site_aniso_U_33
_atom_site_aniso_U_23
_atom_site_aniso_U_13
_atom_site_aniso_U_12
Fe1 0.0170(2) 0.0170(2) 0.0166(2) 0.000 0.01078(16) 0.000
S1 0.0194(2) 0.0257(3) 0.0215(3) 0.0045(2) 0.0093(2) 0.0050(2)
S3 0.0219(3) 0.0284(3) 0.0436(4) -0.0114(2) 0.0198(3) -0.0023(2)
S2 0.0252(3) 0.0247(3) 0.0203(3) 0.0031(2) 0.0145(2) -0.0003(2)
N2 0.0199(8) 0.0205(8) 0.0189(8) -0.0003(7) 0.0125(7) 0.0010(7)
N3 0.0239(9) 0.0243(9) 0.0265(9) 0.0045(7) 0.0141(8) 0.0042(7)
N1 0.0161(8) 0.0215(8) 0.0211(9) -0.0001(7) 0.0109(7) 0.0011(7)
C4 0.0177(9) 0.0204(9) 0.0141(9) -0.0020(7) 0.0077(8) -0.0025(7)
C6 0.0263(10) 0.0274(11) 0.0257(11) 0.0016(9) 0.0186(9) 0.0042(9)
C7 0.0188(9) 0.0218(10) 0.0187(9) 0.0011(8) 0.0094(8) -0.0047(8)
C3 0.0208(10) 0.0268(11) 0.0262(11) 0.0032(9) 0.0149(9) 0.0040(8)
C1 0.0153(9) 0.0170(9) 0.0169(9) -0.0003(7) 0.0067(7) -0.0011(7)
C2 0.0279(11) 0.0304(12) 0.0289(11) 0.0029(9) 0.0179(10) 0.0084(9)
C5 0.0509(16) 0.0349(13) 0.0524(16) 0.0138(12) 0.0422(14) 0.0156(12)

loop_
_atom_type_symbol
_atom_type_description
_atom_type_scat_dispersion_real
_atom_type_scat_dispersion_imag
_atom_type_scat_source
C C 0.0033 0.0016 'International Tables Vol C Tables 4.2.6.8 and 6.1.1.4'
H H 0.0000 0.0000 'International Tables Vol C Tables 4.2.6.8 and 6.1.1.4'
N N 0.0061 0.0033 'International Tables Vol C Tables 4.2.6.8 and 6.1.1.4'
S S 0.1246 0.1234 'International Tables Vol C Tables 4.2.6.8 and 6.1.1.4'
Fe Fe 0.3463 0.8444 'International Tables Vol C Tables 4.2.6.8 and 6.1.1.4'

loop_
_geom_angle_atom_site_label_1
_geom_angle_atom_site_label_2
_geom_angle_atom_site_label_3
_geom_angle
_geom_angle_site_symmetry_1
_geom_angle_site_symmetry_3
N3 Fe1 N3 94.88(10) 2_655 .
N3 Fe1 N2 87.72(7) 2_655 2_655
N3 Fe1 N2 108.89(7) . 2_655
N3 Fe1 N2 108.89(7) 2_655 .
N3 Fe1 N2 87.72(7) . .
N2 Fe1 N2 155.77(9) 2_655 .
N3 Fe1 N1 162.44(7) 2_655 2_655
N3 Fe1 N1 90.91(7) . 2_655
N2 Fe1 N1 74.72(6) 2_655 2_655
N2 Fe1 N1 87.86(6) . 2_655
N3 Fe1 N1 90.91(7) 2_655 .
N3 Fe1 N1 162.44(7) . .
N2 Fe1 N1 87.86(6) 2_655 .
N2 Fe1 N1 74.72(6) . .
N1 Fe1 N1 88.46(9) 2_655 .
C1 S1 C2 88.74(10) . .
C4 S2 C5 88.86(10) . .
C4 N2 C6 111.48(17) . .
C4 N2 Fe1 114.21(13) . .
C6 N2 Fe1 132.93(13) . .
C7 N3 Fe1 159.45(17) . .
C1 N1 C3 111.61(17) . .
C1 N1 Fe1 113.79(13) . .
C3 N1 Fe1 132.82(13) . .
N2 C4 C1 117.89(17) . .
N2 C4 S2 119.06(15) . .
C1 C4 S2 122.97(15) . .
N2 C6 C5 110.11(17) . .
N2 C6 H6A 109.6 . .
C5 C6 H6A 109.6 . .
N2 C6 H6B 109.6 . .
C5 C6 H6B 109.6 . .
H6A C6 H6B 108.2 . .
N3 C7 S3 179.47(19) . .
N1 C3 C2 109.52(17) . .
N1 C3 H3A 109.8 . .
C2 C3 H3A 109.8 . .
N1 C3 H3B 109.8 . .
C2 C3 H3B 109.8 . .
H3A C3 H3B 108.2 . .
N1 C1 C4 117.64(18) . .
N1 C1 S1 119.24(15) . .
C4 C1 S1 123.11(15) . .
C3 C2 S1 105.17(14) . .
C3 C2 H2A 110.7 . .
S1 C2 H2A 110.7 . .
C3 C2 H2B 110.7 . .
S1 C2 H2B 110.7 . .
H2A C2 H2B 108.8 . .
C6 C5 S2 105.80(16) . .
C6 C5 H5A 110.6 . .
S2 C5 H5A 110.6 . .
C6 C5 H5B 110.6 . .
S2 C5 H5B 110.6 . .
H5A C5 H5B 108.7 . .

loop_
_geom_bond_atom_site_label_1
_geom_bond_atom_site_label_2
_geom_bond_distance
_geom_bond_site_symmetry_2
Fe1 N3 2.0820(18) 2_655
Fe1 N3 2.0820(18) .
Fe1 N2 2.1998(16) 2_655
Fe1 N2 2.1998(16) .
Fe1 N1 2.2235(17) 2_655
Fe1 N1 2.2235(17) .
S1 C1 1.744(2) .
S1 C2 1.835(2) .
S3 C7 1.628(2) .
S2 C4 1.7436(19) .
S2 C5 1.835(3) .
N2 C4 1.279(3) .
N2 C6 1.475(2) .
N3 C7 1.166(3) .
N1 C1 1.279(3) .
N1 C3 1.473(2) .
C4 C1 1.475(3) .
C6 C5 1.506(3) .
C6 H6A 0.9700 .
C6 H6B 0.9700 .
C3 C2 1.529(3) .
C3 H3A 0.9700 .
C3 H3B 0.9700 .
C2 H2A 0.9700 .
C2 H2B 0.9700 .
C5 H5A 0.9700 .
C5 H5B 0.9700 .
